data_2006491
loop_
_publ_author_name
'Gavrani\'c, Marijana'
'Kaitner, Branko'
'Me\<strovi\'c, Ernest'

_publ_section_title
;
 Bis[<i>N</i>-(\b-naphthyl)-2-oxy-1-naphthaldiminato]nickel(II)
;
_journal_issue 9
_journal_name_full 'Acta Crystallographica Section C'
_journal_page_first 1232
_journal_page_last 1234
_journal_paper_doi 10.1107/S0108270197007038
_journal_volume 53
_journal_year 1997
_chemical_formula_iupac '[Ni (C21 H14 N O)2]'
_chemical_formula_moiety 'C42 H28 N2 Ni O2'
_chemical_formula_sum 'C42 H28 N2 Ni O2'
_chemical_formula_weight 651.41
_chemical_name_systematic
;
bis[1-(\b-naphthyliminomethyl)-2-naphtholato-N,O]nickel(II)
;
_space_group_IT_number 14
_symmetry_cell_setting monoclinic
_symmetry_space_group_name_Hall '-P 2ybc'
_symmetry_space_group_name_H-M 'P 1 21/c 1'
_cell_angle_alpha 90.0
_cell_angle_beta 110.14(2)
_cell_angle_gamma 90.0
_cell_formula_units_Z 2
_cell_length_a 9.941(2)
_cell_length_b 12.084(3)
_cell_length_c 14.001(3)
_cell_measurement_reflns_used 25
_cell_measurement_temperature 293
_cell_measurement_theta_max 20.00
_cell_measurement_theta_min 12.00
_cell_volume 1579.1(6)
_computing_cell_refinement DIF4
_computing_data_collection 'DIF4 (Stoe & Cie, 1991a)'
_computing_data_reduction 'REDU4 (Stoe & Cie, 1991b)'
_computing_molecular_graphics 'NRCVAX ORTEPII (Johnson, 1976)'
_computing_publication_material 'NRCVAX TABLES'
_computing_structure_refinement 'NRCVAX LSTSQ'
_computing_structure_solution 'NRCVAX SOLVER (Gabe, Le Page, Charland, Lee & White, 1989)'
_diffrn_ambient_temperature 293
_diffrn_measurement_device 'Phillips PW1100'
_diffrn_measurement_method '\w scan'
_diffrn_radiation_monochromator graphite
_diffrn_radiation_source 'X-ray tube'
_diffrn_radiation_type 'Molybdenum K\a'
_diffrn_radiation_wavelength 0.71069
_diffrn_reflns_av_R_equivalents 0.033
_diffrn_reflns_av_sigmaI/netI 0.055
_diffrn_reflns_limit_h_max 13
_diffrn_reflns_limit_h_min -14
_diffrn_reflns_limit_k_max 17
_diffrn_reflns_limit_k_min 0
_diffrn_reflns_limit_l_max 19
_diffrn_reflns_limit_l_min 0
_diffrn_reflns_number 4774
_diffrn_reflns_theta_max 30
_diffrn_reflns_theta_min 2
_diffrn_standards_decay_% 2.0
_diffrn_standards_interval_time 90
_diffrn_standards_number 3
_exptl_absorpt_coefficient_mu 0.66
_exptl_absorpt_correction_T_max 0.7353
_exptl_absorpt_correction_T_min 0.6828
_exptl_absorpt_correction_type psi-scan
_exptl_absorpt_process_details '(North, Phillips & Mathews, 1968)'
_exptl_crystal_colour 'dark green'
_exptl_crystal_density_diffrn 1.370
_exptl_crystal_density_method 'not measured'
_exptl_crystal_description prism
_exptl_crystal_F_000 676
_exptl_crystal_size_max 0.75
_exptl_crystal_size_mid 0.44
_exptl_crystal_size_min 0.43
_refine_diff_density_max 0.32
_refine_diff_density_min -0.24
_refine_ls_extinction_method none
_refine_ls_goodness_of_fit_obs 1.05
_refine_ls_hydrogen_treatment constr
_refine_ls_matrix_type full
_refine_ls_number_parameters 214
_refine_ls_number_reflns 2578
_refine_ls_R_factor_obs .034
_refine_ls_shift/esd_max 0.001
_refine_ls_structure_factor_coef F
_refine_ls_weighting_details 1/[\s^2^(F~o~)+0.0020F~o~^2^]
_refine_ls_weighting_scheme calc
_refine_ls_wR_factor_obs .054
_reflns_number_observed 2578
_reflns_number_total 4598
_reflns_observed_criterion 'Inet > 2.0\s(Inet)'
_cod_data_source_file fg1334.cif
_cod_data_source_block NIBNAFT2
_cod_depositor_comments
;
The following automatic conversions were performed:
'_symmetry_cell_setting' value 'Monoclinic' changed to 'monoclinic'
according to '/home/saulius/struct/CIF-dictionaries/cif_core.dic'
dictionary named 'cif_core.dic' version 2.4.1 from 2010-06-29.

Automatic conversion script
Id: cif_fix_enum 1527 2010-12-29 10:47:43Z saulius 
;
_cod_original_sg_symbol_H-M 'P 21/c'
_cod_original_formula_sum 'C42 H28 N2 Ni O2 '
_cod_database_code 2006491

loop_
_symmetry_equiv_pos_as_xyz
x,y,z
-x,-y,-z
-x,1/2+y,1/2-z
x,1/2-y,1/2+z

loop_
_atom_site_label
_atom_site_fract_x
_atom_site_fract_y
_atom_site_fract_z
_atom_site_U_iso_or_equiv
_atom_site_adp_type
_atom_site_calc_flag
_atom_site_refinement_flags
_atom_site_type_symbol
Ni .00000 .00000 .00000 .0399(2) Uani ? S Ni
O1 .0936(2) .05850(10) .12510(10) .0527(9) Uani ? . O
N1 -.0448(2) -.13120(10) .05790(10) .0424(9) Uani ? . N
C1 .0143(2) -.1620(2) .1519(2) .0420(10) Uani ? . C
C11 .1142(2) -.0998(2) .2314(2) .0410(10) Uani ? . C
C12 .1406(2) .0107(2) .2137(2) .0430(10) Uani ? . C
C13 .2243(3) .0791(2) .2966(2) .0520(10) Uani ? . C
C14 .2804(3) .0373(2) .3914(2) .0560(10) Uani ? . C
C15 .2623(3) -.0757(2) .4123(2) .0510(10) Uani ? . C
C16 .3286(3) -.1193(3) .5107(2) .066(2) Uani ? . C
C17 .3155(3) -.2275(3) .5311(2) .073(2) Uani ? . C
C18 .2331(3) -.2980(2) .4540(2) .065(2) Uani ? . C
C19 .1662(3) -.2579(2) .3569(2) .0530(10) Uani ? . C
C110 .1791(2) -.1461(2) .3329(2) .0440(10) Uani ? . C
C21 -.1193(2) -.2926(2) -.0512(2) .0490(10) Uani ? . C
C22 -.1541(2) -.2037(2) -.0066(2) .0430(10) Uani ? . C
C23 -.2990(2) -.1752(2) -.0258(2) .0520(10) Uani ? . C
C24 -.4048(2) -.2362(2) -.0927(2) .0540(10) Uani ? . C
C25 -.3729(3) -.3254(2) -.1451(2) .0490(10) Uani ? . C
C26 -.4829(3) -.3873(2) -.2192(2) .0620(10) Uani ? . C
C27 -.4485(4) -.4721(3) -.2690(3) .082(2) Uani ? . C
C28 -.3072(5) -.5001(3) -.2490(3) .091(3) Uani ? . C
C29 -.1973(3) -.4449(3) -.1767(3) .076(2) Uani ? . C
C210 -.2291(3) -.3565(2) -.1239(2) .0510(10) Uani ? . C
H13 .240 .155 .285 .0607 Uiso ? . H
H14 .333 .084 .445 .0641 Uiso ? . H
H16 .384 -.072 .564 .0731 Uiso ? . H
H17 .362 -.255 .598 .0807 Uiso ? . H
H18 .223 -.374 .468 .0742 Uiso ? . H
H19 .110 -.307 .305 .0620 Uiso ? . H
H1 -.012 -.233 .169 .0515 Uiso ? . H
H21 -.022 -.313 -.034 .0592 Uiso ? . H
H23 -.322 -.114 .008 .0604 Uiso ? . H
H24 -.502 -.218 -.104 .0615 Uiso ? . H
H26 -.581 -.368 -.233 .0687 Uiso ? . H
H27 -.522 -.513 -.318 .0899 Uiso ? . H
H28 -.285 -.559 -.286 .1045 Uiso ? . H
H29 -.101 -.467 -.163 .0906 Uiso ? . H

loop_
_atom_site_aniso_label
_atom_site_aniso_U_11
_atom_site_aniso_U_22
_atom_site_aniso_U_33
_atom_site_aniso_U_12
_atom_site_aniso_U_13
_atom_site_aniso_U_23
_atom_site_aniso_type_symbol
Ni .0443(2) .0340(2) .0357(2) -.0054(2) .00670(10) -.0014(2) Ni
O1 .0693(10) .0397(8) .0395(8) -.0111(7) .0066(7) -.0018(7) O
N1 .0417(9) .0389(9) .0410(9) -.0068(7) .0070(7) -.0020(7) N
C1 .0430(11) .0386(10) .0429(11) -.0044(8) .0117(9) .0011(8) C
C11 .0410(10) .0426(10) .0370(10) -.0027(8) .0105(8) -.0018(8) C
C12 .0452(10) .0428(11) .0374(10) -.0029(9) .0098(8) -.0046(9) C
C13 .0613(14) .0460(12) .0449(12) -.0046(10) .0121(11) -.0093(10) C
C14 .0618(14) .0613(13) .0392(11) -.0031(12) .0101(10) -.0143(11) C
C15 .0522(12) .0612(14) .0368(10) .0030(11) .0121(9) -.0026(10) C
C16 .0700(17) .0804(19) .0390(12) .0038(14) .0082(11) -.0007(12) C
C17 .0751(18) .094(2) .0431(13) .0107(16) .0110(13) .0140(14) C
C18 .0641(16) .0668(17) .0618(15) .0054(13) .0199(13) .0213(13) C
C19 .0507(13) .0559(14) .0495(12) .0032(10) .0141(10) .0089(10) C
C110 .0419(10) .0506(12) .0386(10) .0030(9) .0139(9) .0022(9) C
C21 .0439(11) .0463(11) .0573(13) -.0067(10) .0166(10) -.0032(10) C
C22 .0457(11) .0378(10) .0398(10) -.0082(9) .0076(9) .0026(8) C
C23 .0497(12) .0423(12) .0591(14) .0016(9) .0133(11) -.0024(10) C
C24 .0411(11) .0498(13) .0635(15) .0009(9) .0072(11) .0071(11) C
C25 .0545(12) .0474(12) .0392(11) -.0116(10) .0103(9) .0048(9) C
C26 .0611(14) .0680(16) .0470(13) -.0191(13) .0065(11) .0030(12) C
C27 .091(2) .090(2) .0593(17) -.0423(18) .0164(16) -.0251(16) C
C28 .109(3) .086(2) .088(2) -.0311(19) .049(2) -.0467(19) C
C29 .0742(18) .073(2) .095(2) -.0222(16) .0453(17) -.0302(18) C
C210 .0571(13) .0494(12) .0485(12) -.0149(10) .0225(10) -.0052(10) C

loop_
_atom_type_symbol
_atom_type_scat_dispersion_real
_atom_type_scat_dispersion_imag
_atom_type_scat_source
C 0.002 0.002
;  International Tables for X--ray Crystallography (Vol. IV)
   Table 2.2B
;
H 0.000 0.000
;  International Tables for X--ray Crystallography (Vol. IV)
   Table 2.2B
;
N 0.004 0.003
;  International Tables for X--ray Crystallography (Vol. IV)
   Table 2.2B
;
Ni 0.285 1.113
;  International Tables for X--ray Crystallography (Vol. IV)
   Table 2.2B
;
O 0.008 0.006
;  International Tables for X--ray Crystallography (Vol. IV)
   Table 2.2B
;

loop_
_geom_angle_atom_site_label_1
_geom_angle_atom_site_label_2
_geom_angle_atom_site_label_3
_geom_angle_site_symmetry_3
_geom_angle
_geom_angle_publ_flag
O1 Ni N1 . 91.75(7) yes
O1 Ni N1 2_555 88.25(7) no
Ni O1 C12 . 130.00(10) yes
Ni N1 C1 . 125.50(10) yes
Ni N1 C22 . 118.40(10) yes
C1 N1 C22 . 116.1(2) yes
N1 C1 C11 . 126.2(2) yes
C1 C11 C12 . 119.2(2) yes
C1 C11 C110 . 121.0(2) no
C12 C11 C110 . 119.6(2) no
O1 C12 C11 . 124.4(2) yes
O1 C12 C13 . 115.7(2) no
C11 C12 C13 . 119.8(2) no
C12 C13 C14 . 120.6(2) no
C13 C14 C15 . 121.6(2) no
C14 C15 C16 . 120.8(2) no
C14 C15 C110 . 119.7(2) no
C16 C15 C110 . 119.5(2) no
C15 C16 C17 . 121.4(3) no
C16 C17 C18 . 119.9(2) no
C17 C18 C19 . 120.2(3) no
C18 C19 C110 . 121.3(2) no
C11 C110 C15 . 118.5(2) no
C11 C110 C19 . 123.8(2) no
C15 C110 C19 . 117.7(2) no
C22 C21 C210 . 120.3(2) no
N1 C22 C21 . 121.1(2) no
N1 C22 C23 . 117.9(2) no
C21 C22 C23 . 120.9(2) no
C22 C23 C24 . 119.7(2) no
C23 C24 C25 . 121.1(2) no
C24 C25 C26 . 121.8(2) no
C24 C25 C210 . 119.5(2) no
C26 C25 C210 . 118.7(2) no
C25 C26 C27 . 120.3(3) no
C26 C27 C28 . 120.3(3) no
C27 C28 C29 . 121.7(3) no
C28 C29 C210 . 119.5(3) no
C21 C210 C25 . 118.4(2) no
C21 C210 C29 . 122.1(2) no
C25 C210 C29 . 119.5(2) no

loop_
_geom_bond_atom_site_label_1
_geom_bond_atom_site_label_2
_geom_bond_site_symmetry_1
_geom_bond_site_symmetry_2
_geom_bond_distance
_geom_bond_publ_flag
Ni O1 . . 1.820(2) yes
Ni N1 . . 1.901(2) yes
O1 C12 . . 1.300(3) yes
N1 C1 . . 1.298(3) yes
N1 C22 . . 1.446(3) yes
C1 C11 . . 1.425(3) yes
C11 C12 . . 1.399(3) yes
C11 C110 . . 1.455(3) no
C12 C13 . . 1.435(3) no
C13 C14 . . 1.347(4) yes
C14 C15 . . 1.420(4) no
C15 C16 . . 1.409(3) no
C15 C110 . . 1.418(3) no
C16 C17 . . 1.354(5) no
C17 C18 . . 1.398(4) no
C18 C19 . . 1.379(3) no
C19 C110 . . 1.409(3) no
C21 C22 . . 1.346(3) no
C21 C210 . . 1.435(3) no
C22 C23 . . 1.413(3) no
C23 C24 . . 1.359(3) no
C24 C25 . . 1.401(4) no
C25 C26 . . 1.432(3) no
C25 C210 . . 1.407(4) no
C26 C27 . . 1.349(5) no
C27 C28 . . 1.377(6) no
C28 C29 . . 1.379(5) no
C29 C210 . . 1.396(4) no

loop_
_geom_torsion_atom_site_label_1
_geom_torsion_atom_site_label_2
_geom_torsion_atom_site_label_3
_geom_torsion_atom_site_label_4
_geom_torsion
_geom_torsion_publ_flag
N1 Ni O1 C12 16.00(10) no
O1 Ni N1 C1 -15.10(10) no
O1 Ni N1 C22 164.60(10) no
Ni O1 C12 C11 -6.80(10) no
Ni O1 C12 C13 173.4(2) no
Ni N1 C1 C11 5.80(10) no
C22 N1 C1 C11 -173.9(2) no
Ni N1 C22 C21 96.6(2) no
Ni N1 C22 C23 -80.10(10) no
C1 N1 C22 C21 -83.7(2) no
C1 N1 C22 C23 99.6(2) no
N1 C1 C11 C12 9.00(10) no
N1 C1 C11 C110 -176.5(2) no
C1 C11 C12 O1 -8.90(10) no
C1 C11 C12 C13 170.9(2) no
C110 C11 C12 O1 176.6(2) no
C110 C11 C12 C13 -3.70(10) no
C1 C11 C110 C15 -171.5(2) no
C1 C11 C110 C19 9.50(10) no
C12 C11 C110 C15 3.00(10) no
C12 C11 C110 C19 -176.0(3) no
O1 C12 C13 C14 -178.8(3) no
C11 C12 C13 C14 1.40(10) no
C12 C13 C14 C15 1.60(10) no
C13 C14 C15 C16 176.4(3) no
C13 C14 C15 C110 -2.20(10) no
C14 C15 C16 C17 -178.2(3) no
C110 C15 C16 C17 0.50(10) no
C14 C15 C110 C11 -0.10(10) no
C14 C15 C110 C19 179.0(3) no
C16 C15 C110 C11 -178.7(3) no
C16 C15 C110 C19 0.30(10) no
C15 C16 C17 C18 -0.90(10) no
C16 C17 C18 C19 0.50(10) no
C17 C18 C19 C110 0.30(10) no
C18 C19 C110 C11 178.3(3) no
C18 C19 C110 C15 -0.70(10) no
C210 C21 C22 N1 -172.9(2) no
C210 C21 C22 C23 3.70(10) no
C22 C21 C210 C25 -1.60(10) no
C22 C21 C210 C29 175.8(3) no
N1 C22 C23 C24 174.6(3) no
C21 C22 C23 C24 -2.20(10) no
C22 C23 C24 C25 -1.60(10) no
C23 C24 C25 C26 -177.1(3) no
C23 C24 C25 C210 3.70(10) no
C24 C25 C26 C27 179.4(3) no
C210 C25 C26 C27 -1.4(2) no
C24 C25 C210 C21 -2.10(10) no
C24 C25 C210 C29 -179.5(3) no
C26 C25 C210 C21 178.7(3) no
C26 C25 C210 C29 1.2(2) no
C25 C26 C27 C28 0.1(2) no
C26 C27 C28 C29 1.4(2) no
C27 C28 C29 C210 -1.6(2) no
C28 C29 C210 C21 -177.1(3) no
C28 C29 C210 C25 0.2(2) no
